data_2229768
loop_
_publ_author_name
'Topno, Nishith Saurav'
'Kumaravel, Kandhasamy'
'Kannan, M.'
'Vasuki, Gnanasambandam'
'Krishna, R.'

_publ_section_title
;
 6-Amino-3,4-dimethyl-4-phenyl-2<i>H</i>,4<i>H</i>-pyrano[2,3-<i>c</i>]pyrazole-5-carbonitrile
;
_journal_coeditor_code NG5120
_journal_issue 4
_journal_name_full 'Acta Crystallographica Section E'
_journal_page_first o956
_journal_paper_doi 10.1107/S1600536811009354
_journal_volume 67
_journal_year 2011
_chemical_formula_iupac 'C15 H14 N4 O'
_chemical_formula_moiety 'C15 H14 N4 O'
_chemical_formula_sum 'C15 H14 N4 O'
_chemical_formula_weight 266.3
_chemical_name_systematic
;
6-Amino-3,4-dimethyl-4-phenyl-2<i>H</i>,4<i>H</i>-pyrano[2,3-<i>c</i>]pyrazole-
5-carbonitrile
;
_space_group_IT_number 2
_symmetry_cell_setting triclinic
_symmetry_space_group_name_Hall '-P 1'
_symmetry_space_group_name_H-M 'P -1'
_atom_sites_solution_hydrogens geom
_atom_sites_solution_primary direct
_atom_sites_solution_secondary difmap
_audit_creation_method SHELXL-97
_cell_angle_alpha 99.213(5)
_cell_angle_beta 102.740(5)
_cell_angle_gamma 97.767(5)
_cell_formula_units_Z 2
_cell_length_a 6.682(5)
_cell_length_b 9.347(5)
_cell_length_c 11.078(5)
_cell_measurement_reflns_used 4350
_cell_measurement_temperature 293(2)
_cell_measurement_theta_max 33.25
_cell_measurement_theta_min 1.92
_cell_volume 655.6(7)
_computing_cell_refinement 'APEX2 and SAINT (Bruker, 2004)'
_computing_data_collection 'APEX2 (Bruker, 2004)'
_computing_data_reduction 'SAINT and XPREP (Bruker, 2004)'
_computing_molecular_graphics 'ORTEP-3 (Farrugia, 1997)'
_computing_publication_material 'PLATON (Spek, 2009)'
_computing_structure_refinement 'SHELXL97 (Sheldrick, 2008)'
_computing_structure_solution 'SHELXS97 (Sheldrick, 2008)'
_diffrn_ambient_temperature 293(2)
_diffrn_detector_area_resol_mean 0
_diffrn_measured_fraction_theta_full 0.989
_diffrn_measured_fraction_theta_max 0.989
_diffrn_measurement_device_type 'Bruker APEXII Kappa CCD-detector'
_diffrn_measurement_method '\w and \f'
_diffrn_radiation_monochromator graphite
_diffrn_radiation_source 'fine-focus sealed tube'
_diffrn_radiation_type MoK\a
_diffrn_radiation_wavelength 0.71069
_diffrn_reflns_av_R_equivalents 0.0356
_diffrn_reflns_av_sigmaI/netI 0.0377
_diffrn_reflns_limit_h_max 9
_diffrn_reflns_limit_h_min -10
_diffrn_reflns_limit_k_max 14
_diffrn_reflns_limit_k_min -14
_diffrn_reflns_limit_l_max 16
_diffrn_reflns_limit_l_min -17
_diffrn_reflns_number 18424
_diffrn_reflns_theta_full 33.25
_diffrn_reflns_theta_max 33.25
_diffrn_reflns_theta_min 1.92
_diffrn_standards_decay_% 0
_diffrn_standards_interval_count 0
_diffrn_standards_interval_time 0
_diffrn_standards_number 0
_exptl_absorpt_coefficient_mu 0.089
_exptl_absorpt_correction_type none
_exptl_crystal_colour colourless
_exptl_crystal_density_diffrn 1.349
_exptl_crystal_density_method 'not measured'
_exptl_crystal_description prism
_exptl_crystal_F_000 280
_exptl_crystal_size_max 0.22
_exptl_crystal_size_mid 0.20
_exptl_crystal_size_min 0.16
_refine_diff_density_max 0.304
_refine_diff_density_min -0.288
_refine_ls_extinction_method none
_refine_ls_goodness_of_fit_ref 0.985
_refine_ls_hydrogen_treatment constr
_refine_ls_matrix_type full
_refine_ls_number_parameters 183
_refine_ls_number_reflns 4996
_refine_ls_number_restraints 0
_refine_ls_restrained_S_all 0.985
_refine_ls_R_factor_all 0.0955
_refine_ls_R_factor_gt 0.0569
_refine_ls_shift/su_max 0.014
_refine_ls_shift/su_mean 0.000
_refine_ls_structure_factor_coef Fsqd
_refine_ls_weighting_details 'calc w=1/[\s^2^(Fo^2^)+(0.0847P)^2^+0.1309P] where P=(Fo^2^+2Fc^2^)/3'
_refine_ls_weighting_scheme calc
_refine_ls_wR_factor_gt 0.1462
_refine_ls_wR_factor_ref 0.1730
_reflns_number_gt 3169
_reflns_number_total 4996
_reflns_threshold_expression I>2\s(I)
_cod_data_source_file ng5120.cif
_cod_data_source_block I
_cod_database_code 2229768
_cod_database_fobs_code 2229768

loop_
_space_group_symop_operation_xyz
'x, y, z'
'-x, -y, -z'

loop_
_atom_site_type_symbol
_atom_site_label
_atom_site_fract_x
_atom_site_fract_y
_atom_site_fract_z
_atom_site_U_iso_or_equiv
_atom_site_adp_type
_atom_site_calc_flag
_atom_site_refinement_flags
_atom_site_occupancy
_atom_site_disorder_assembly
_atom_site_disorder_group
O O1 0.22065(13) 0.57205(11) 0.58851(9) 0.0380(2) Uani d . 1 . .
C C2 0.52515(18) 0.74174(14) 0.57658(11) 0.0306(3) Uani d . 1 . .
N N1 0.23543(18) 0.67259(14) 0.41251(11) 0.0406(3) Uani d . 1 . .
C C6 0.64969(18) 0.74989(14) 0.70869(12) 0.0304(2) Uani d . 1 . .
C C5 0.52503(19) 0.63581(14) 0.76101(12) 0.0315(3) Uani d . 1 . .
C C7 0.6205(2) 0.60943(15) 0.88018(13) 0.0377(3) Uani d . 1 . .
C C4 0.32984(19) 0.55767(14) 0.70373(12) 0.0315(3) Uani d . 1 . .
C C3 0.32497(19) 0.66098(15) 0.52808(12) 0.0320(3) Uani d . 1 . .
C C8 0.6664(2) 0.90474(14) 0.78630(12) 0.0332(3) Uani d . 1 . .
N N3 0.21879(18) 0.45814(14) 0.74817(12) 0.0439(3) Uani d . 1 . .
H H3A 0.0968 0.4142 0.7044 0.053 Uiso calc R 1 . .
H H3B 0.2692 0.4379 0.8206 0.053 Uiso calc R 1 . .
N N2 0.38757(19) 0.76374(15) 0.38430(11) 0.0432(3) Uani d . 1 . .
H H2 0.3736 0.7912 0.3129 0.052 Uiso calc R 1 . .
N N4 0.7004(2) 0.59058(17) 0.97741(14) 0.0571(4) Uani d . 1 . .
C C1 0.5621(2) 0.80702(16) 0.47848(13) 0.0376(3) Uani d . 1 . .
C C14 0.8640(2) 0.70915(18) 0.70847(16) 0.0438(3) Uani d . 1 . .
H H14A 0.8467 0.6116 0.6599 0.066 Uiso calc R 1 . .
H H14B 0.9397 0.7124 0.7936 0.066 Uiso calc R 1 . .
H H14C 0.9401 0.7779 0.6718 0.066 Uiso calc R 1 . .
C C13 0.4882(2) 0.95084(17) 0.81184(15) 0.0442(3) Uani d . 1 . .
H H13 0.3617 0.8859 0.7841 0.053 Uiso calc R 1 . .
C C9 0.8513(3) 1.00406(18) 0.82993(17) 0.0517(4) Uani d . 1 . .
H H9 0.9738 0.9768 0.8150 0.062 Uiso calc R 1 . .
C C10 0.8558(3) 1.1452(2) 0.89631(18) 0.0639(5) Uani d . 1 . .
H H10 0.9817 1.2109 0.9251 0.077 Uiso calc R 1 . .
C C15 0.7477(3) 0.9053(2) 0.46603(16) 0.0536(4) Uani d . 1 . .
H H15A 0.8448 0.8469 0.4411 0.080 Uiso calc R 1 . .
H H15B 0.8130 0.9701 0.5456 0.080 Uiso calc R 1 . .
H H15C 0.7051 0.9625 0.4033 0.080 Uiso calc R 1 . .
C C12 0.4943(3) 1.0905(2) 0.87732(17) 0.0568(4) Uani d . 1 . .
H H12 0.3727 1.1186 0.8930 0.068 Uiso calc R 1 . .
C C11 0.6797(4) 1.18818(19) 0.91953(16) 0.0595(5) Uani d . 1 . .
H H11 0.6843 1.2826 0.9635 0.071 Uiso calc R 1 . .

loop_
_atom_site_aniso_label
_atom_site_aniso_U_11
_atom_site_aniso_U_22
_atom_site_aniso_U_33
_atom_site_aniso_U_12
_atom_site_aniso_U_13
_atom_site_aniso_U_23
O1 0.0256(4) 0.0500(6) 0.0318(5) -0.0082(4) -0.0019(3) 0.0142(4)
C2 0.0260(5) 0.0314(6) 0.0302(6) -0.0015(4) 0.0032(4) 0.0049(4)
N1 0.0346(6) 0.0480(7) 0.0319(6) -0.0072(5) -0.0007(4) 0.0116(5)
C6 0.0233(5) 0.0309(6) 0.0322(6) -0.0011(4) 0.0012(4) 0.0056(4)
C5 0.0272(5) 0.0296(6) 0.0320(6) -0.0019(4) -0.0014(4) 0.0073(5)
C7 0.0308(6) 0.0350(7) 0.0397(7) -0.0061(5) -0.0026(5) 0.0109(5)
C4 0.0266(5) 0.0338(6) 0.0303(6) 0.0004(4) 0.0013(4) 0.0072(5)
C3 0.0273(5) 0.0362(6) 0.0290(6) -0.0015(4) 0.0029(4) 0.0073(5)
C8 0.0330(6) 0.0318(6) 0.0286(6) -0.0033(5) -0.0005(5) 0.0066(5)
N3 0.0331(6) 0.0509(7) 0.0396(6) -0.0111(5) -0.0038(5) 0.0191(5)
N2 0.0415(6) 0.0517(7) 0.0308(6) -0.0082(5) 0.0030(5) 0.0144(5)
N4 0.0472(7) 0.0635(9) 0.0477(8) -0.0143(6) -0.0114(6) 0.0260(7)
C1 0.0327(6) 0.0407(7) 0.0352(7) -0.0031(5) 0.0057(5) 0.0075(5)
C14 0.0271(6) 0.0477(8) 0.0529(9) 0.0045(5) 0.0052(6) 0.0076(7)
C13 0.0464(8) 0.0385(8) 0.0450(8) 0.0025(6) 0.0122(6) 0.0034(6)
C9 0.0384(7) 0.0422(8) 0.0600(10) -0.0085(6) -0.0025(7) 0.0016(7)
C10 0.0682(12) 0.0430(9) 0.0577(11) -0.0165(8) -0.0087(9) -0.0007(8)
C15 0.0450(8) 0.0609(10) 0.0498(9) -0.0142(7) 0.0090(7) 0.0193(8)
C12 0.0746(12) 0.0457(9) 0.0514(10) 0.0136(8) 0.0213(9) 0.0032(7)
C11 0.0922(14) 0.0371(8) 0.0405(8) 0.0039(9) 0.0083(9) -0.0001(6)

loop_
_atom_type_symbol
_atom_type_description
_atom_type_scat_dispersion_real
_atom_type_scat_dispersion_imag
_atom_type_scat_source
C C 0.0033 0.0016 'International Tables Vol C Tables 4.2.6.8 and 6.1.1.4'
H H 0.0000 0.0000 'International Tables Vol C Tables 4.2.6.8 and 6.1.1.4'
N N 0.0061 0.0033 'International Tables Vol C Tables 4.2.6.8 and 6.1.1.4'
O O 0.0106 0.0060 'International Tables Vol C Tables 4.2.6.8 and 6.1.1.4'

loop_
_geom_angle_atom_site_label_1
_geom_angle_atom_site_label_2
_geom_angle_atom_site_label_3
_geom_angle_site_symmetry_1
_geom_angle_site_symmetry_3
_geom_angle
_geom_angle_publ_flag
C4 O1 C3 . . 115.59(10) ?
C1 C2 C3 . . 103.33(11) ?
C1 C2 C6 . . 133.30(11) ?
C3 C2 C6 . . 123.33(11) ?
C3 N1 N2 . . 101.74(11) ?
C2 C6 C5 . . 105.36(10) ?
C2 C6 C14 . . 110.78(11) ?
C5 C6 C14 . . 109.28(12) ?
C2 C6 C8 . . 109.09(10) ?
C5 C6 C8 . . 109.98(11) ?
C14 C6 C8 . . 112.12(10) ?
C4 C5 C7 . . 116.92(12) ?
C4 C5 C6 . . 126.31(11) ?
C7 C5 C6 . . 116.77(11) ?
N4 C7 C5 . . 178.69(15) ?
N3 C4 O1 . . 110.00(11) ?
N3 C4 C5 . . 127.07(12) ?
O1 C4 C5 . . 122.93(12) ?
N1 C3 O1 . . 119.33(11) ?
N1 C3 C2 . . 114.94(12) ?
O1 C3 C2 . . 125.71(12) ?
C9 C8 C13 . . 117.40(14) ?
C9 C8 C6 . . 123.01(13) ?
C13 C8 C6 . . 119.57(11) ?
C4 N3 H3A . . 120.0 ?
C4 N3 H3B . . 120.0 ?
H3A N3 H3B . . 120.0 ?
C1 N2 N1 . . 113.80(12) ?
C1 N2 H2 . . 123.1 ?
N1 N2 H2 . . 123.1 ?
N2 C1 C2 . . 106.17(12) ?
N2 C1 C15 . . 122.22(14) ?
C2 C1 C15 . . 131.61(13) ?
C6 C14 H14A . . 109.5 ?
C6 C14 H14B . . 109.5 ?
H14A C14 H14B . . 109.5 ?
C6 C14 H14C . . 109.5 ?
H14A C14 H14C . . 109.5 ?
H14B C14 H14C . . 109.5 ?
C12 C13 C8 . . 121.64(15) ?
C12 C13 H13 . . 119.2 ?
C8 C13 H13 . . 119.2 ?
C8 C9 C10 . . 120.50(17) ?
C8 C9 H9 . . 119.8 ?
C10 C9 H9 . . 119.8 ?
C11 C10 C9 . . 121.11(17) ?
C11 C10 H10 . . 119.4 ?
C9 C10 H10 . . 119.4 ?
C1 C15 H15A . . 109.5 ?
C1 C15 H15B . . 109.5 ?
H15A C15 H15B . . 109.5 ?
C1 C15 H15C . . 109.5 ?
H15A C15 H15C . . 109.5 ?
H15B C15 H15C . . 109.5 ?
C11 C12 C13 . . 120.16(18) ?
C11 C12 H12 . . 119.9 ?
C13 C12 H12 . . 119.9 ?
C10 C11 C12 . . 119.19(17) ?
C10 C11 H11 . . 120.4 ?
C12 C11 H11 . . 120.4 ?

loop_
_geom_bond_atom_site_label_1
_geom_bond_atom_site_label_2
_geom_bond_site_symmetry_2
_geom_bond_distance
_geom_bond_publ_flag
O1 C4 . 1.3602(16) ?
O1 C3 . 1.3611(16) ?
C2 C1 . 1.3799(19) ?
C2 C3 . 1.3885(18) ?
C2 C6 . 1.5001(18) ?
N1 C3 . 1.3164(17) ?
N1 N2 . 1.3595(17) ?
C6 C5 . 1.5289(18) ?
C6 C14 . 1.531(2) ?
C6 C8 . 1.5369(19) ?
C5 C4 . 1.3661(18) ?
C5 C7 . 1.4091(19) ?
C7 N4 . 1.1440(19) ?
C4 N3 . 1.3340(17) ?
C8 C9 . 1.380(2) ?
C8 C13 . 1.390(2) ?
N3 H3A . 0.8600 ?
N3 H3B . 0.8600 ?
N2 C1 . 1.3465(19) ?
N2 H2 . 0.8600 ?
C1 C15 . 1.486(2) ?
C14 H14A . 0.9600 ?
C14 H14B . 0.9600 ?
C14 H14C . 0.9600 ?
C13 C12 . 1.379(2) ?
C13 H13 . 0.9300 ?
C9 C10 . 1.397(3) ?
C9 H9 . 0.9300 ?
C10 C11 . 1.357(3) ?
C10 H10 . 0.9300 ?
C15 H15A . 0.9600 ?
C15 H15B . 0.9600 ?
C15 H15C . 0.9600 ?
C12 C11 . 1.374(3) ?
C12 H12 . 0.9300 ?
C11 H11 . 0.9300 ?

loop_
_geom_hbond_atom_site_label_D
_geom_hbond_atom_site_label_H
_geom_hbond_atom_site_label_A
_geom_hbond_site_symmetry_A
_geom_hbond_distance_DH
_geom_hbond_distance_HA
_geom_hbond_distance_DA
_geom_hbond_angle_DHA
N3 H3A N1 2_566 0.86 2.27 3.129(2) 172.6
N3 H3B N4 2_667 0.86 2.26 3.087(2) 160.2
C10 H10 N4 2_777 0.93 2.53 3.455(3) 172.2
C14 H14A N1 2_666 0.96 2.59 3.522(3) 162.6

loop_
_geom_torsion_atom_site_label_1
_geom_torsion_atom_site_label_2
_geom_torsion_atom_site_label_3
_geom_torsion_atom_site_label_4
_geom_torsion_site_symmetry_1
_geom_torsion_site_symmetry_2
_geom_torsion_site_symmetry_3
_geom_torsion_site_symmetry_4
_geom_torsion
_geom_torsion_publ_flag
C1 C2 C6 C5 . . . . -173.79(14) ?
C3 C2 C6 C5 . . . . 8.91(17) ?
C1 C2 C6 C14 . . . . -55.7(2) ?
C3 C2 C6 C14 . . . . 126.98(14) ?
C1 C2 C6 C8 . . . . 68.17(18) ?
C3 C2 C6 C8 . . . . -109.13(14) ?
C2 C6 C5 C4 . . . . -7.33(18) ?
C14 C6 C5 C4 . . . . -126.40(15) ?
C8 C6 C5 C4 . . . . 110.12(15) ?
C2 C6 C5 C7 . . . . 173.06(12) ?
C14 C6 C5 C7 . . . . 53.99(16) ?
C8 C6 C5 C7 . . . . -69.50(15) ?
C4 C5 C7 N4 . . . . -158(8) ?
C6 C5 C7 N4 . . . . 21(8) ?
C3 O1 C4 N3 . . . . -174.36(12) ?
C3 O1 C4 C5 . . . . 5.24(19) ?
C7 C5 C4 N3 . . . . -0.2(2) ?
C6 C5 C4 N3 . . . . -179.80(13) ?
C7 C5 C4 O1 . . . . -179.72(12) ?
C6 C5 C4 O1 . . . . 0.7(2) ?
N2 N1 C3 O1 . . . . -177.77(12) ?
N2 N1 C3 C2 . . . . 1.06(17) ?
C4 O1 C3 N1 . . . . 175.29(12) ?
C4 O1 C3 C2 . . . . -3.4(2) ?
C1 C2 C3 N1 . . . . -1.29(17) ?
C6 C2 C3 N1 . . . . 176.69(12) ?
C1 C2 C3 O1 . . . . 177.46(13) ?
C6 C2 C3 O1 . . . . -4.6(2) ?
C2 C6 C8 C9 . . . . -111.80(15) ?
C5 C6 C8 C9 . . . . 133.10(14) ?
C14 C6 C8 C9 . . . . 11.29(19) ?
C2 C6 C8 C13 . . . . 66.30(15) ?
C5 C6 C8 C13 . . . . -48.80(16) ?
C14 C6 C8 C13 . . . . -170.61(13) ?
C3 N1 N2 C1 . . . . -0.42(17) ?
N1 N2 C1 C2 . . . . -0.34(18) ?
N1 N2 C1 C15 . . . . 179.23(15) ?
C3 C2 C1 N2 . . . . 0.91(15) ?
C6 C2 C1 N2 . . . . -176.77(14) ?
C3 C2 C1 C15 . . . . -178.61(17) ?
C6 C2 C1 C15 . . . . 3.7(3) ?
C9 C8 C13 C12 . . . . 0.5(2) ?
C6 C8 C13 C12 . . . . -177.74(14) ?
C13 C8 C9 C10 . . . . -0.4(2) ?
C6 C8 C9 C10 . . . . 177.75(15) ?
C8 C9 C10 C11 . . . . 0.0(3) ?
C8 C13 C12 C11 . . . . -0.2(3) ?
C9 C10 C11 C12 . . . . 0.3(3) ?
C13 C12 C11 C10 . . . . -0.2(3) ?
